data_2220690
loop_
_publ_author_name
'Hu, Kong-Cheng'
'Wang, Wei'

_publ_section_title
;
 2-(1<i>H</i>-Benzotriazol-1-yl)-1-(3-bromobenzoyl)ethyl benzoate
;
_journal_coeditor_code AT2710
_journal_issue 2
_journal_name_full 'Acta Crystallographica Section E'
_journal_page_first o392
_journal_paper_doi 10.1107/S1600536809002608
_journal_volume 65
_journal_year 2009
_chemical_formula_iupac 'C22 H16 Br N3 O3'
_chemical_formula_moiety 'C22 H16 Br N3 O3'
_chemical_formula_sum 'C22 H16 Br N3 O3'
_chemical_formula_weight 450.28
_chemical_name_systematic
;
2-(1<i>H</i>-Benzotriazol-1-yl)-1-(3-bromobenzoyl)ethyl benzoate
;
_space_group_IT_number 2
_symmetry_cell_setting triclinic
_symmetry_space_group_name_Hall '-P 1'
_symmetry_space_group_name_H-M 'P -1'
_atom_sites_solution_hydrogens geom
_atom_sites_solution_primary direct
_atom_sites_solution_secondary difmap
_audit_creation_method SHELXL97
_cell_angle_alpha 88.589(3)
_cell_angle_beta 85.024(3)
_cell_angle_gamma 83.087(3)
_cell_formula_units_Z 2
_cell_length_a 6.4390(12)
_cell_length_b 8.8267(17)
_cell_length_c 17.430(3)
_cell_measurement_reflns_used 2027
_cell_measurement_temperature 293(2)
_cell_measurement_theta_max 24.14
_cell_measurement_theta_min 2.32
_cell_volume 979.6(3)
_computing_cell_refinement 'SAINT (Siemens, 1996)'
_computing_data_collection 'SMART (Siemens, 1996)'
_computing_data_reduction 'SAINT (Siemens, 1996)'
_computing_molecular_graphics 'SHELXTL (Sheldrick, 2008)'
_computing_publication_material
;
SHELXTL (Sheldrick, 2008), PARST (Nardelli, 1995) and PLATON
(Spek, 2003)
;
_computing_structure_refinement 'SHELXL97 (Sheldrick, 2008)'
_computing_structure_solution 'SHELXS97 (Sheldrick, 2008)'
_diffrn_ambient_temperature 293(2)
_diffrn_detector_area_resol_mean 8.33
_diffrn_measured_fraction_theta_full 0.978
_diffrn_measured_fraction_theta_max 0.978
_diffrn_measurement_device_type 'Siemens SMART 1000 CCD area-detector'
_diffrn_measurement_method \w
_diffrn_radiation_monochromator graphite
_diffrn_radiation_source 'fine-focus sealed tube'
_diffrn_radiation_type MoK\a
_diffrn_radiation_wavelength 0.71073
_diffrn_reflns_av_R_equivalents 0.0154
_diffrn_reflns_av_sigmaI/netI 0.0312
_diffrn_reflns_limit_h_max 7
_diffrn_reflns_limit_h_min -5
_diffrn_reflns_limit_k_max 10
_diffrn_reflns_limit_k_min -8
_diffrn_reflns_limit_l_max 21
_diffrn_reflns_limit_l_min -21
_diffrn_reflns_number 5526
_diffrn_reflns_theta_full 26.04
_diffrn_reflns_theta_max 26.04
_diffrn_reflns_theta_min 2.32
_diffrn_standards_number 0
_exptl_absorpt_coefficient_mu 2.127
_exptl_absorpt_correction_T_max 0.8154
_exptl_absorpt_correction_T_min 0.4686
_exptl_absorpt_correction_type multi-scan
_exptl_absorpt_process_details '(SADABS; Sheldrick, 1996)'
_exptl_crystal_colour colourless
_exptl_crystal_density_diffrn 1.527
_exptl_crystal_density_method 'not measured'
_exptl_crystal_description column
_exptl_crystal_F_000 456
_exptl_crystal_size_max 0.42
_exptl_crystal_size_mid 0.12
_exptl_crystal_size_min 0.10
_refine_diff_density_max 0.447
_refine_diff_density_min -0.334
_refine_ls_extinction_method none
_refine_ls_goodness_of_fit_ref 1.041
_refine_ls_hydrogen_treatment constr
_refine_ls_matrix_type full
_refine_ls_number_parameters 262
_refine_ls_number_reflns 3773
_refine_ls_number_restraints 0
_refine_ls_restrained_S_all 1.041
_refine_ls_R_factor_all 0.0551
_refine_ls_R_factor_gt 0.0395
_refine_ls_shift/su_max 0.000
_refine_ls_shift/su_mean 0.000
_refine_ls_structure_factor_coef Fsqd
_refine_ls_weighting_details 'calc w = 1/[\s^2^(Fo^2^)+(0.0529P)^2^+0.1162P] where P=(Fo^2^+2Fc^2^)/3'
_refine_ls_weighting_scheme calc
_refine_ls_wR_factor_gt 0.0943
_refine_ls_wR_factor_ref 0.1009
_reflns_number_gt 2885
_reflns_number_total 3773
_reflns_threshold_expression I>2\s(I)
_cod_data_source_file at2710.cif
_cod_data_source_block I
_cod_database_code 2220690
_cod_database_fobs_code 2220690

loop_
_symmetry_equiv_pos_as_xyz
'x, y, z'
'-x, -y, -z'

loop_
_atom_site_type_symbol
_atom_site_label
_atom_site_fract_x
_atom_site_fract_y
_atom_site_fract_z
_atom_site_U_iso_or_equiv
_atom_site_adp_type
_atom_site_calc_flag
_atom_site_refinement_flags
_atom_site_occupancy
_atom_site_disorder_assembly
_atom_site_disorder_group
Br Br1 0.15134(5) 0.67410(4) 0.013609(18) 0.07266(15) Uani d . 1 . .
O O1 0.8295(3) 1.1006(2) -0.19239(12) 0.0665(5) Uani d . 1 . .
O O2 0.6637(3) 1.31723(18) -0.28399(10) 0.0539(5) Uani d . 1 . .
N N2 0.0957(4) 1.4833(3) -0.16528(13) 0.0589(6) Uani d . 1 . .
N N1 0.2970(3) 1.4981(2) -0.19112(12) 0.0493(5) Uani d . 1 . .
C C3 0.2999(4) 0.8086(3) -0.04996(15) 0.0516(6) Uani d . 1 . .
O O3 0.6428(4) 1.1121(2) -0.35433(12) 0.0761(6) Uani d . 1 . .
C C17 0.3044(4) 1.6208(3) -0.23960(14) 0.0471(6) Uani d . 1 . .
C C7 0.6396(4) 1.1190(3) -0.18590(15) 0.0490(6) Uani d . 1 . .
C C4 0.5140(4) 0.7794(3) -0.06486(15) 0.0557(7) Uani d . 1 . .
H H4A 0.5862 0.6915 -0.0451 0.067 Uiso calc R 1 . .
C C6 0.5140(4) 1.0130(3) -0.13989(14) 0.0471(6) Uani d . 1 . .
C C8 0.5243(4) 1.2583(3) -0.22507(15) 0.0499(6) Uani d . 1 . .
H H8A 0.3993 1.2305 -0.2470 0.060 Uiso calc R 1 . .
C C2 0.1912(4) 0.9376(3) -0.08071(16) 0.0582(7) Uani d . 1 . .
H H2B 0.0461 0.9562 -0.0710 0.070 Uiso calc R 1 . .
C C10 0.7238(4) 1.2242(3) -0.34460(15) 0.0544(7) Uani d . 1 . .
C C5 0.6206(4) 0.8806(3) -0.10897(15) 0.0535(6) Uani d . 1 . .
H H5A 0.7656 0.8612 -0.1185 0.064 Uiso calc R 1 . .
C C18 0.0959(4) 1.6813(3) -0.24132(15) 0.0511(6) Uani d . 1 . .
N N3 -0.0275(4) 1.5931(3) -0.19522(14) 0.0624(6) Uani d . 1 . .
C C1 0.2975(4) 1.0380(3) -0.12556(16) 0.0560(7) Uani d . 1 . .
H H1A 0.2235 1.1238 -0.1466 0.067 Uiso calc R 1 . .
C C9 0.4638(4) 1.3866(3) -0.16730(15) 0.0541(6) Uani d . 1 . .
H H9A 0.4194 1.3430 -0.1178 0.065 Uiso calc R 1 . .
H H9B 0.5863 1.4376 -0.1608 0.065 Uiso calc R 1 . .
C C22 0.4686(5) 1.6847(3) -0.28088(18) 0.0610(7) Uani d . 1 . .
H H22A 0.6080 1.6432 -0.2793 0.073 Uiso calc R 1 . .
C C11 0.9024(4) 1.2743(3) -0.39390(15) 0.0535(6) Uani d . 1 . .
C C21 0.4115(5) 1.8121(3) -0.3239(2) 0.0726(9) Uani d . 1 . .
H H21A 0.5153 1.8587 -0.3526 0.087 Uiso calc R 1 . .
C C19 0.0423(5) 1.8118(3) -0.28590(18) 0.0631(8) Uani d . 1 . .
H H19A -0.0968 1.8536 -0.2879 0.076 Uiso calc R 1 . .
C C12 0.9535(6) 1.2079(4) -0.46490(18) 0.0778(9) Uani d . 1 . .
H H12A 0.8719 1.1376 -0.4820 0.093 Uiso calc R 1 . .
C C16 1.0265(5) 1.3774(4) -0.36929(18) 0.0721(9) Uani d . 1 . .
H H16A 0.9933 1.4227 -0.3215 0.086 Uiso calc R 1 . .
C C20 0.2004(6) 1.8749(3) -0.32606(19) 0.0748(9) Uani d . 1 . .
H H20A 0.1688 1.9621 -0.3559 0.090 Uiso calc R 1 . .
C C14 1.2476(6) 1.3470(5) -0.4857(2) 0.0931(11) Uani d . 1 . .
H H14A 1.3641 1.3710 -0.5169 0.112 Uiso calc R 1 . .
C C15 1.1998(6) 1.4135(5) -0.4154(2) 0.0915(11) Uani d . 1 . .
H H15A 1.2835 1.4827 -0.3986 0.110 Uiso calc R 1 . .
C C13 1.1247(6) 1.2457(5) -0.5102(2) 0.0958(12) Uani d . 1 . .
H H13A 1.1575 1.2017 -0.5583 0.115 Uiso calc R 1 . .

loop_
_atom_site_aniso_label
_atom_site_aniso_U_11
_atom_site_aniso_U_22
_atom_site_aniso_U_33
_atom_site_aniso_U_12
_atom_site_aniso_U_13
_atom_site_aniso_U_23
Br1 0.0764(3) 0.0699(2) 0.0733(2) -0.01787(16) -0.00824(16) 0.01757(16)
O1 0.0458(12) 0.0633(12) 0.0861(14) 0.0045(9) -0.0008(10) 0.0130(10)
O2 0.0662(12) 0.0404(9) 0.0529(11) -0.0038(8) 0.0035(9) -0.0007(8)
N2 0.0512(14) 0.0594(14) 0.0609(14) 0.0033(11) 0.0100(11) 0.0006(11)
N1 0.0467(12) 0.0456(12) 0.0524(12) 0.0060(9) -0.0012(10) -0.0012(9)
C3 0.0587(17) 0.0502(15) 0.0470(14) -0.0080(12) -0.0096(12) 0.0009(11)
O3 0.1015(17) 0.0571(12) 0.0724(14) -0.0305(12) 0.0110(12) -0.0155(10)
C17 0.0480(15) 0.0415(13) 0.0508(14) 0.0003(11) -0.0052(11) -0.0084(11)
C7 0.0484(16) 0.0452(14) 0.0505(15) 0.0058(11) -0.0038(12) -0.0022(11)
C4 0.0607(18) 0.0470(15) 0.0564(16) 0.0070(12) -0.0089(13) 0.0052(12)
C6 0.0468(15) 0.0446(14) 0.0477(14) 0.0042(11) -0.0048(11) -0.0015(11)
C8 0.0499(15) 0.0448(14) 0.0533(15) 0.0007(11) -0.0031(12) 0.0011(11)
C2 0.0429(15) 0.0668(18) 0.0640(17) -0.0027(13) -0.0073(13) 0.0078(14)
C10 0.0697(18) 0.0393(14) 0.0529(16) -0.0020(13) -0.0046(13) -0.0002(12)
C5 0.0464(15) 0.0509(15) 0.0597(16) 0.0084(12) -0.0055(12) 0.0009(12)
C18 0.0504(16) 0.0462(14) 0.0551(16) 0.0057(12) -0.0070(12) -0.0133(12)
N3 0.0502(14) 0.0616(15) 0.0707(16) 0.0059(11) 0.0052(12) -0.0054(12)
C1 0.0476(16) 0.0549(16) 0.0633(17) 0.0046(12) -0.0095(13) 0.0093(13)
C9 0.0585(16) 0.0489(15) 0.0519(15) 0.0098(12) -0.0093(12) -0.0006(12)
C22 0.0541(17) 0.0493(16) 0.080(2) -0.0081(13) -0.0049(14) -0.0004(14)
C11 0.0685(18) 0.0447(14) 0.0460(14) -0.0036(12) -0.0016(12) 0.0014(11)
C21 0.084(2) 0.0511(17) 0.085(2) -0.0206(16) -0.0047(18) 0.0065(15)
C19 0.0685(19) 0.0480(16) 0.0713(19) 0.0103(14) -0.0190(15) -0.0072(14)
C12 0.095(2) 0.083(2) 0.0592(19) -0.0282(19) 0.0034(17) -0.0146(17)
C16 0.083(2) 0.075(2) 0.0601(18) -0.0211(17) 0.0040(16) -0.0129(15)
C20 0.103(3) 0.0417(16) 0.081(2) 0.0013(16) -0.0285(19) 0.0060(15)
C14 0.088(3) 0.121(3) 0.072(2) -0.034(2) 0.017(2) -0.006(2)
C15 0.093(3) 0.105(3) 0.082(2) -0.043(2) 0.009(2) -0.017(2)
C13 0.109(3) 0.120(3) 0.059(2) -0.035(3) 0.021(2) -0.020(2)

loop_
_atom_type_symbol
_atom_type_description
_atom_type_scat_dispersion_real
_atom_type_scat_dispersion_imag
_atom_type_scat_source
C C 0.0033 0.0016 'International Tables Vol C Tables 4.2.6.8 and 6.1.1.4'
H H 0.0000 0.0000 'International Tables Vol C Tables 4.2.6.8 and 6.1.1.4'
N N 0.0061 0.0033 'International Tables Vol C Tables 4.2.6.8 and 6.1.1.4'
O O 0.0106 0.0060 'International Tables Vol C Tables 4.2.6.8 and 6.1.1.4'
Br Br -0.2901 2.4595 'International Tables Vol C Tables 4.2.6.8 and 6.1.1.4'

loop_
_geom_angle_atom_site_label_1
_geom_angle_atom_site_label_2
_geom_angle_atom_site_label_3
_geom_angle_site_symmetry_1
_geom_angle_site_symmetry_3
_geom_angle
_geom_angle_publ_flag
C10 O2 C8 . . 115.31(19) ?
N3 N2 N1 . . 108.8(2) ?
N2 N1 C17 . . 110.4(2) ?
N2 N1 C9 . . 119.2(2) ?
C17 N1 C9 . . 130.4(2) ?
C4 C3 C2 . . 120.3(2) ?
C4 C3 Br1 . . 120.3(2) ?
C2 C3 Br1 . . 119.3(2) ?
N1 C17 C18 . . 103.9(2) ?
N1 C17 C22 . . 133.2(2) ?
C18 C17 C22 . . 122.9(2) ?
O1 C7 C6 . . 122.2(2) ?
O1 C7 C8 . . 119.0(2) ?
C6 C7 C8 . . 118.8(2) ?
C5 C4 C3 . . 119.7(2) ?
C5 C4 H4A . . 120.1 ?
C3 C4 H4A . . 120.1 ?
C1 C6 C5 . . 118.3(2) ?
C1 C6 C7 . . 123.6(2) ?
C5 C6 C7 . . 118.1(2) ?
O2 C8 C9 . . 105.9(2) ?
O2 C8 C7 . . 109.4(2) ?
C9 C8 C7 . . 110.1(2) ?
O2 C8 H8A . . 110.4 ?
C9 C8 H8A . . 110.4 ?
C7 C8 H8A . . 110.4 ?
C1 C2 C3 . . 120.0(2) ?
C1 C2 H2B . . 120.0 ?
C3 C2 H2B . . 120.0 ?
O3 C10 O2 . . 122.4(2) ?
O3 C10 C11 . . 125.0(2) ?
O2 C10 C11 . . 112.5(2) ?
C4 C5 C6 . . 121.0(2) ?
C4 C5 H5A . . 119.5 ?
C6 C5 H5A . . 119.5 ?
N3 C18 C17 . . 109.1(2) ?
N3 C18 C19 . . 130.8(3) ?
C17 C18 C19 . . 120.1(3) ?
N2 N3 C18 . . 107.9(2) ?
C2 C1 C6 . . 120.8(2) ?
C2 C1 H1A . . 119.6 ?
C6 C1 H1A . . 119.6 ?
N1 C9 C8 . . 112.8(2) ?
N1 C9 H9A . . 109.0 ?
C8 C9 H9A . . 109.0 ?
N1 C9 H9B . . 109.0 ?
C8 C9 H9B . . 109.0 ?
H9A C9 H9B . . 107.8 ?
C21 C22 C17 . . 115.7(3) ?
C21 C22 H22A . . 122.1 ?
C17 C22 H22A . . 122.1 ?
C12 C11 C16 . . 119.2(3) ?
C12 C11 C10 . . 118.4(3) ?
C16 C11 C10 . . 122.3(2) ?
C22 C21 C20 . . 122.1(3) ?
C22 C21 H21A . . 119.0 ?
C20 C21 H21A . . 119.0 ?
C20 C19 C18 . . 117.5(3) ?
C20 C19 H19A . . 121.2 ?
C18 C19 H19A . . 121.2 ?
C13 C12 C11 . . 119.9(3) ?
C13 C12 H12A . . 120.1 ?
C11 C12 H12A . . 120.1 ?
C11 C16 C15 . . 120.3(3) ?
C11 C16 H16A . . 119.9 ?
C15 C16 H16A . . 119.9 ?
C19 C20 C21 . . 121.7(3) ?
C19 C20 H20A . . 119.1 ?
C21 C20 H20A . . 119.1 ?
C13 C14 C15 . . 120.0(3) ?
C13 C14 H14A . . 120.0 ?
C15 C14 H14A . . 120.0 ?
C14 C15 C16 . . 119.7(3) ?
C14 C15 H15A . . 120.1 ?
C16 C15 H15A . . 120.1 ?
C14 C13 C12 . . 120.9(3) ?
C14 C13 H13A . . 119.5 ?
C12 C13 H13A . . 119.5 ?

loop_
_geom_bond_atom_site_label_1
_geom_bond_atom_site_label_2
_geom_bond_site_symmetry_2
_geom_bond_distance
_geom_bond_publ_flag
Br1 C3 . 1.891(3) ?
O1 C7 . 1.210(3) ?
O2 C10 . 1.355(3) ?
O2 C8 . 1.435(3) ?
N2 N3 . 1.305(3) ?
N2 N1 . 1.355(3) ?
N1 C17 . 1.360(3) ?
N1 C9 . 1.448(3) ?
C3 C4 . 1.374(4) ?
C3 C2 . 1.385(4) ?
O3 C10 . 1.195(3) ?
C17 C18 . 1.386(4) ?
C17 C22 . 1.394(4) ?
C7 C6 . 1.485(4) ?
C7 C8 . 1.535(3) ?
C4 C5 . 1.372(4) ?
C4 H4A . 0.9300 ?
C6 C1 . 1.387(4) ?
C6 C5 . 1.402(3) ?
C8 C9 . 1.527(4) ?
C8 H8A . 0.9800 ?
C2 C1 . 1.373(4) ?
C2 H2B . 0.9300 ?
C10 C11 . 1.480(4) ?
C5 H5A . 0.9300 ?
C18 N3 . 1.375(4) ?
C18 C19 . 1.399(4) ?
C1 H1A . 0.9300 ?
C9 H9A . 0.9700 ?
C9 H9B . 0.9700 ?
C22 C21 . 1.367(4) ?
C22 H22A . 0.9300 ?
C11 C12 . 1.379(4) ?
C11 C16 . 1.380(4) ?
C21 C20 . 1.409(5) ?
C21 H21A . 0.9300 ?
C19 C20 . 1.353(4) ?
C19 H19A . 0.9300 ?
C12 C13 . 1.369(5) ?
C12 H12A . 0.9300 ?
C16 C15 . 1.382(4) ?
C16 H16A . 0.9300 ?
C20 H20A . 0.9300 ?
C14 C13 . 1.362(5) ?
C14 C15 . 1.368(5) ?
C14 H14A . 0.9300 ?
C15 H15A . 0.9300 ?
C13 H13A . 0.9300 ?

loop_
_geom_hbond_atom_site_label_D
_geom_hbond_atom_site_label_H
_geom_hbond_atom_site_label_A
_geom_hbond_site_symmetry_D
_geom_hbond_site_symmetry_H
_geom_hbond_site_symmetry_A
_geom_hbond_distance_DH
_geom_hbond_distance_HA
_geom_hbond_distance_DA
_geom_hbond_angle_DHA
_geom_hbond_publ_flag
C16 H16A Cg1 . . 1_655 0.93 2.778 3.571 143.94 yes
C21 H21A O3 . . 1_565 0.93 2.472 3.202(4) 135.50 yes

loop_
_geom_torsion_atom_site_label_1
_geom_torsion_atom_site_label_2
_geom_torsion_atom_site_label_3
_geom_torsion_atom_site_label_4
_geom_torsion_site_symmetry_1
_geom_torsion_site_symmetry_2
_geom_torsion_site_symmetry_3
_geom_torsion_site_symmetry_4
_geom_torsion
_geom_torsion_publ_flag
N3 N2 N1 C17 . . . . -0.3(3) ?
N3 N2 N1 C9 . . . . -178.5(2) ?
N2 N1 C17 C18 . . . . 0.6(3) ?
C9 N1 C17 C18 . . . . 178.5(2) ?
N2 N1 C17 C22 . . . . -180.0(3) ?
C9 N1 C17 C22 . . . . -2.0(5) ?
C2 C3 C4 C5 . . . . 1.5(4) ?
Br1 C3 C4 C5 . . . . -177.8(2) ?
O1 C7 C6 C1 . . . . 174.0(3) ?
C8 C7 C6 C1 . . . . -4.7(4) ?
O1 C7 C6 C5 . . . . -5.7(4) ?
C8 C7 C6 C5 . . . . 175.6(2) ?
C10 O2 C8 C9 . . . . -175.1(2) ?
C10 O2 C8 C7 . . . . 66.3(3) ?
O1 C7 C8 O2 . . . . 18.8(3) ?
C6 C7 C8 O2 . . . . -162.4(2) ?
O1 C7 C8 C9 . . . . -97.1(3) ?
C6 C7 C8 C9 . . . . 81.6(3) ?
C4 C3 C2 C1 . . . . -0.8(4) ?
Br1 C3 C2 C1 . . . . 178.6(2) ?
C8 O2 C10 O3 . . . . 10.9(4) ?
C8 O2 C10 C11 . . . . -166.9(2) ?
C3 C4 C5 C6 . . . . -0.7(4) ?
C1 C6 C5 C4 . . . . -0.8(4) ?
C7 C6 C5 C4 . . . . 178.9(2) ?
N1 C17 C18 N3 . . . . -0.7(3) ?
C22 C17 C18 N3 . . . . 179.8(2) ?
N1 C17 C18 C19 . . . . 179.6(2) ?
C22 C17 C18 C19 . . . . 0.1(4) ?
N1 N2 N3 C18 . . . . -0.2(3) ?
C17 C18 N3 N2 . . . . 0.5(3) ?
C19 C18 N3 N2 . . . . -179.8(3) ?
C3 C2 C1 C6 . . . . -0.8(4) ?
C5 C6 C1 C2 . . . . 1.6(4) ?
C7 C6 C1 C2 . . . . -178.1(3) ?
N2 N1 C9 C8 . . . . 94.5(3) ?
C17 N1 C9 C8 . . . . -83.3(3) ?
O2 C8 C9 N1 . . . . 81.7(3) ?
C7 C8 C9 N1 . . . . -160.1(2) ?
N1 C17 C22 C21 . . . . -179.5(3) ?
C18 C17 C22 C21 . . . . -0.1(4) ?
O3 C10 C11 C12 . . . . 14.4(4) ?
O2 C10 C11 C12 . . . . -167.9(3) ?
O3 C10 C11 C16 . . . . -161.4(3) ?
O2 C10 C11 C16 . . . . 16.3(4) ?
C17 C22 C21 C20 . . . . 0.2(5) ?
N3 C18 C19 C20 . . . . -179.9(3) ?
C17 C18 C19 C20 . . . . -0.3(4) ?
C16 C11 C12 C13 . . . . -0.5(5) ?
C10 C11 C12 C13 . . . . -176.5(3) ?
C12 C11 C16 C15 . . . . 0.0(5) ?
C10 C11 C16 C15 . . . . 175.8(3) ?
C18 C19 C20 C21 . . . . 0.4(5) ?
C22 C21 C20 C19 . . . . -0.4(5) ?
C13 C14 C15 C16 . . . . 0.0(7) ?
C11 C16 C15 C14 . . . . 0.3(6) ?
C15 C14 C13 C12 . . . . -0.5(7) ?
C11 C12 C13 C14 . . . . 0.8(6) ?
